data_1539221
loop_
_publ_author_name
'Schmidt, R.'
'Pausewang, G.'

_publ_section_title
;
 Kristallstruktur von K2 Ti (O2) F4 (H2 O).5. Strukturchemischer Vergleich
 und spektroskopische Daten der Verbindungen K2 Ti (O2) F4 (H2 O)x (mit x
 = 1, .5, 0)
;
_journal_name_full 'Zeitschrift fuer Anorganische und Allgemeine Chemie'
_journal_page_first 135
_journal_page_last 142
_journal_volume 559
_journal_year 1988
_chemical_formula_sum 'F8 H2 K4 O5 Ti2'
_chemical_name_systematic 'K4 (Ti2 (O2)2 F8) (H2 O)'
_space_group_IT_number 15
_symmetry_space_group_name_Hall '-C 2yc'
_symmetry_space_group_name_H-M 'C 1 2/c 1'
_cell_angle_alpha 90
_cell_angle_beta 115.8
_cell_angle_gamma 90
_cell_formula_units_Z 4
_cell_length_a 16.805
_cell_length_b 6.532
_cell_length_c 12.243
_cell_volume 1209.954
_citation_journal_id_ASTM ZAACAB
_cod_data_source_file Schmidt_ZAACAB_1988_1981.cif
_cod_data_source_block H2F8K4O5Ti2
_cod_original_formula_sum 'H2 F8 K4 O5 Ti2'
_cod_database_code 1539221

loop_
_symmetry_equiv_pos_as_xyz
x,y,z
-x,y,-z+1/2
-x,-y,-z
x,-y,z-1/2
x+1/2,y+1/2,z
-x+1/2,y+1/2,-z+1/2
-x+1/2,-y+1/2,-z
x+1/2,-y+1/2,z-1/2

loop_
_atom_site_label
_atom_site_type_symbol
_atom_site_fract_x
_atom_site_fract_y
_atom_site_fract_z
_atom_site_occupancy
_atom_site_U_iso_or_equiv
F4 F-1 0.7392 0.0797 0.5143 1 0.0
F2 F-1 0.1549 0.1302 0.5266 1 0.0
K1 K+1 0.3156 0.2574 -0.3358 1 0.0
F1 F-1 0.5948 0.3344 0.3654 1 0.0
Ti1 Ti+4 0.1686 0.1658 0.034 1 0.0
H1 H+1 0.954 0.42 0.171 1 0.0
K2 K+1 0.4333 0.2274 0.3553 1 0.0
O1 O-1 0.6044 0.1381 0.5734 1 0.0
F3 F-1 0.7597 0.3646 0.6928 1 0.0
O2 O-1 0.5745 0.3478 0.5808 1 0.0
O3 O-2 0 0.316 0.25 1 0.0
